data_1509491
loop_
_publ_author_name
'Balagina, G.M.'
'Chudinova, N.N.'
'Murashova, E.V.'

_publ_section_title
;
 Synthesis and crystal structure of silver tantalum polydiphosphate
;
_journal_name_full 'Neorganicheskie Materialy'
_journal_page_first 1208
_journal_page_last 1212
_journal_volume 34
_journal_year 1998
_chemical_formula_sum 'Ag O13 P4 Ta'
_chemical_name_systematic 'Ag Ta (P O3)2 (P2 O7)'
_space_group_IT_number 19
_symmetry_space_group_name_Hall 'P 2ac 2ab'
_symmetry_space_group_name_H-M 'P 21 21 21'
_cell_angle_alpha 90
_cell_angle_beta 90
_cell_angle_gamma 90
_cell_formula_units_Z 4
_cell_length_a 7.065
_cell_length_b 8.255
_cell_length_c 17.41
_cell_volume 1015.379
_citation_journal_id_ASTM NMATEI
_cod_data_source_file silver1-2_466.cif
_cod_data_source_block Ag1O13P4Ta1
_cod_original_formula_sum 'Ag1 O13 P4 Ta1'
_cod_database_code 1509491

loop_
_symmetry_equiv_pos_as_xyz
x,y,z
-x+1/2,-y,z+1/2
x+1/2,-y+1/2,-z
-x,y+1/2,-z+1/2

loop_
_atom_site_label
_atom_site_type_symbol
_atom_site_fract_x
_atom_site_fract_y
_atom_site_fract_z
_atom_site_occupancy
_atom_site_U_iso_or_equiv
O2 O-2 0.79 0.658 0.0867 1 0.0
P2 P+5 0.4306 0.689 -0.0761 1 0.0
O11 O-2 -0.074 0.298 0.216 1 0.0
O5 O-2 0.598 0.726 0.8735 1 0.0
P3 P+5 0.3997 0.0995 0.1626 1 0.0
Ta1 Ta+5 0.26511 0.72446 0.21497 1 0.0
O8 O-2 0.363 -0.057 0.2071 1 0.0
O12 O-2 0.17 0.507 0.2082 1 0.0
O7 O-2 0.244 0.216 0.198 1 0.0
O10 O-2 0.394 0.085 0.0794 1 0.0
P4 P+5 0.1013 0.3484 0.1699 1 0.0
P1 P+5 0.5807 0.6067 0.0754 1 0.0
O1 O-2 0.476 0.67 0.1455 1 0.0
O13 O-2 0.074 0.354 0.0871 1 0.0
O4 O-2 0.568 0.432 0.0602 1 0.0
O9 O-2 0.582 0.165 0.1985 1 0.0
Ag1 Ag+1 0.2875 0.2822 -0.0214 1 0.0
O6 O-2 0.337 0.536 -0.0887 1 0.0
O3 O-2 0.504 0.72 0.0091 1 0.0
